data_7215802
loop_
_publ_author_name
'Kuz'mina, Lyudmila G.'
'Vedernikov, Artem I.'
'Churakov, Andrei V.'
'Lermontova, Elmira Kh.'
'Howard, Judith A. K.'
'Alfimov, Michael V.'
'Gromov, Sergey P.'

_publ_section_title
;
 Influence of the anion nature on styryl dye crystal packing and
 feasibility of the direct and back [2 + 2] photocycloaddition reactions
 without single crystal degradation
;
_journal_issue 24
_journal_name_full CrystEngComm
_journal_page_first 5364
_journal_paper_doi 10.1039/c4ce00266k
_journal_volume 16
_journal_year 2014
_chemical_formula_moiety 'C17 H20 N O2, B F4'
_chemical_formula_sum 'C17 H20 B F4 N O2'
_chemical_formula_weight 357.15
_chemical_name_systematic
;
 ? 
;
_space_group_crystal_system monoclinic
_space_group_IT_number 14
_space_group_name_Hall '-P 2ybc'
_space_group_name_H-M_alt 'P 1 21/c 1'
_symmetry_space_group_name_Hall '-P 2ybc'
_symmetry_space_group_name_H-M 'P 1 21/c 1'
_atom_sites_solution_hydrogens geom
_atom_sites_solution_primary direct
_atom_sites_solution_secondary difmap
_audit_creation_date 2014-01-26
_audit_creation_method
;
Olex2 1.2
(compiled 2013.12.10 svn.r2850 for OlexSys, GUI svn.r4736)
;
_cell_angle_alpha 90.00
_cell_angle_beta 91.727(3)
_cell_angle_gamma 90.00
_cell_formula_units_Z 4
_cell_length_a 7.3589(3)
_cell_length_b 20.8300(9)
_cell_length_c 11.2706(5)
_cell_measurement_reflns_used 3111
_cell_measurement_temperature 120.0(2)
_cell_measurement_theta_max 29.40
_cell_measurement_theta_min 2.66
_cell_volume 1726.84(13)
_computing_data_reduction 'SAINT v7.46A (Bruker, 2008)'
_computing_molecular_graphics 'Olex2 (Dolomanov et al., 2009)'
_computing_publication_material 'Olex2 (Dolomanov et al., 2009)'
_computing_structure_refinement 'XL (Sheldrick, 2008)'
_computing_structure_solution 'SHELXS-97 (Sheldrick, 1990)'
_diffrn_ambient_temperature 123.15
_diffrn_measured_fraction_theta_full 0.992
_diffrn_measured_fraction_theta_max 0.992
_diffrn_measurement_device_type 'CCD area detector'
_diffrn_measurement_method 'phi and omega scans'
_diffrn_radiation_monochromator graphite
_diffrn_radiation_type MoK\a
_diffrn_radiation_wavelength 0.71073
_diffrn_reflns_av_R_equivalents 0.0792
_diffrn_reflns_av_unetI/netI 0.0889
_diffrn_reflns_limit_h_max 9
_diffrn_reflns_limit_h_min -8
_diffrn_reflns_limit_k_max 25
_diffrn_reflns_limit_k_min -27
_diffrn_reflns_limit_l_max 14
_diffrn_reflns_limit_l_min -14
_diffrn_reflns_number 12462
_diffrn_reflns_theta_full 28.00
_diffrn_reflns_theta_max 28.00
_diffrn_reflns_theta_min 1.96
_diffrn_source 'fine-focus sealed tube'
_exptl_absorpt_coefficient_mu 0.117
_exptl_absorpt_correction_T_max 1
_exptl_absorpt_correction_T_min 0.298063
_exptl_absorpt_correction_type multi-scan
_exptl_absorpt_process_details
;
SADABS v.2.10 (Bruker,2003) was used for absorption correction.
R(int) was 0.2520 before and 0.0634 after correction.
The Ratio of minimum to maximum transmission is 0.2981.
The \l/2 correction factor is 0.0015.
;
_exptl_crystal_colour brightly-yel
_exptl_crystal_density_diffrn 1.374
_exptl_crystal_density_method 'not measured'
_exptl_crystal_description block
_exptl_crystal_F_000 744
_exptl_crystal_size_max 0.44
_exptl_crystal_size_mid 0.28
_exptl_crystal_size_min 0.18
_refine_diff_density_max 0.409
_refine_diff_density_min -0.323
_refine_diff_density_rms 0.063
_refine_ls_extinction_method none
_refine_ls_goodness_of_fit_ref 1.043
_refine_ls_hydrogen_treatment constr
_refine_ls_matrix_type full
_refine_ls_number_parameters 237
_refine_ls_number_reflns 4142
_refine_ls_number_restraints 6
_refine_ls_restrained_S_all 1.042
_refine_ls_R_factor_all 0.1481
_refine_ls_R_factor_gt 0.0790
_refine_ls_shift/su_max 0.000
_refine_ls_shift/su_mean 0.000
_refine_ls_structure_factor_coef Fsqd
_refine_ls_weighting_details 'calc w=1/[\s^2^(Fo^2^)+(0.0878P)^2^+0.3163P] where P=(Fo^2^+2Fc^2^)/3'
_refine_ls_weighting_scheme calc
_refine_ls_wR_factor_gt 0.1786
_refine_ls_wR_factor_ref 0.2012
_reflns_number_gt 2314
_reflns_number_total 4142
_reflns_threshold_expression >2sigma(I)
_cod_data_source_file c4ce00266k1.cif
_cod_data_source_block p21c
_cod_depositor_comments 'Adding full bibliography for 7215801--7215808.cif.'
_cod_database_code 7215802
_olex2_refinement_description
;
1. Fixed Uiso
 At 1.2 times of:
  All C(H) groups, All C(H,H) groups
 At 1.5 times of:
  All C(H,H,H) groups
2. Restrained distances
 B1-F1B \\sim B1-F2B \\sim B1-F3B \\sim B1-F4B
 with sigma of 0.01
3. Others
 Fixed Sof: F1(0.44586) F2(0.44586) F3(0.44586) F4(0.44586) F1A(0.47256)
 F2A(0.47256) F3A(0.47256) F4A(0.47256) F1B(0.08158) F2B(0.08158) F3B(0.08158)
 F4B(0.08158)
 Fixed Uiso: F3B(0.03574)
4.a Secondary CH2 refined with riding coordinates:
 C16(H16A,H16B)
4.b Me refined with riding coordinates:
 C14(H14A,H14B,H14C), C15(H15A,H15B,H15C), C17(H17A,H17B,H17C)
4.c Aromatic/amide H refined with riding coordinates:
 C1(H1), C2(H2), C4(H4), C5(H5), C6(H6), C7(H7), C9(H9), C12(H12), C13(H13)
;

loop_
_space_group_symop_id
_space_group_symop_operation_xyz
1 'x, y, z'
2 '-x, y+1/2, -z+1/2'
3 '-x, -y, -z'
4 'x, -y-1/2, z-1/2'

loop_
_atom_site_label
_atom_site_type_symbol
_atom_site_fract_x
_atom_site_fract_y
_atom_site_fract_z
_atom_site_U_iso_or_equiv
_atom_site_adp_type
_atom_site_occupancy
_atom_site_symmetry_multiplicity
_atom_site_calc_flag
_atom_site_disorder_assembly
_atom_site_disorder_group
_atom_site_refinement_flags_posn
O1 O 0.1237(3) 0.36349(9) 0.88162(17) 0.0361(5) Uani 1 1 d . . .
O2 O 0.0943(3) 0.25647(8) 0.76344(17) 0.0361(5) Uani 1 1 d . . .
N1 N 0.3024(3) 0.66498(10) 0.20495(19) 0.0301(5) Uani 1 1 d . . .
C1 C 0.3019(4) 0.66815(13) 0.3245(2) 0.0321(6) Uani 1 1 d . . .
H1 H 0.3048 0.7090 0.3621 0.039 Uiso 1 1 calc . . R
C2 C 0.2974(4) 0.61365(12) 0.3932(2) 0.0313(6) Uani 1 1 d . . .
H2 H 0.2968 0.6169 0.4773 0.038 Uiso 1 1 calc . . R
C3 C 0.2935(4) 0.55272(12) 0.3378(2) 0.0317(6) Uani 1 1 d . . .
C4 C 0.3034(4) 0.55168(13) 0.2143(2) 0.0360(7) Uani 1 1 d . . .
H4 H 0.3079 0.5116 0.1742 0.043 Uiso 1 1 calc . . R
C5 C 0.3065(4) 0.60752(13) 0.1501(3) 0.0358(7) Uani 1 1 d . . .
H5 H 0.3117 0.6057 0.0660 0.043 Uiso 1 1 calc . . R
C6 C 0.2747(4) 0.49232(13) 0.4019(3) 0.0359(7) Uani 1 1 d . . .
H6 H 0.2862 0.4540 0.3570 0.043 Uiso 1 1 calc . . R
C7 C 0.2431(4) 0.48552(13) 0.5170(2) 0.0320(6) Uani 1 1 d . . .
H7 H 0.2400 0.5235 0.5635 0.038 Uiso 1 1 calc . . R
C8 C 0.2126(4) 0.42448(12) 0.5783(2) 0.0305(6) Uani 1 1 d . . .
C9 C 0.1891(4) 0.42432(12) 0.7017(2) 0.0286(6) Uani 1 1 d . . .
H9 H 0.1987 0.4635 0.7446 0.034 Uiso 1 1 calc . . R
C10 C 0.1519(4) 0.36770(12) 0.7620(2) 0.0283(6) Uani 1 1 d . . .
C11 C 0.1369(4) 0.30956(12) 0.6978(2) 0.0308(6) Uani 1 1 d . . .
C12 C 0.1642(4) 0.30941(13) 0.5770(3) 0.0341(7) Uani 1 1 d . . .
H12 H 0.1575 0.2702 0.5341 0.041 Uiso 1 1 calc . . R
C13 C 0.2013(4) 0.36601(13) 0.5177(3) 0.0361(7) Uani 1 1 d . . .
H13 H 0.2194 0.3650 0.4347 0.043 Uiso 1 1 calc . . R
C14 C 0.1511(5) 0.42156(14) 0.9493(3) 0.0441(8) Uani 1 1 d . . .
H14A H 0.1272 0.4132 1.0329 0.066 Uiso 1 1 calc . . R
H14B H 0.0678 0.4548 0.9190 0.066 Uiso 1 1 calc . . R
H14C H 0.2768 0.4362 0.9420 0.066 Uiso 1 1 calc . . R
C15 C 0.0908(5) 0.19597(13) 0.7008(3) 0.0466(8) Uani 1 1 d . . .
H15A H 0.0594 0.1614 0.7555 0.070 Uiso 1 1 calc . . R
H15B H 0.2107 0.1876 0.6686 0.070 Uiso 1 1 calc . . R
H15C H -0.0003 0.1979 0.6356 0.070 Uiso 1 1 calc . . R
C16 C 0.3043(4) 0.72509(13) 0.1330(2) 0.0335(7) Uani 1 1 d . . .
H16A H 0.2463 0.7602 0.1774 0.040 Uiso 1 1 calc . . R
H16B H 0.2332 0.7184 0.0580 0.040 Uiso 1 1 calc . . R
C17 C 0.4949(4) 0.74394(15) 0.1053(3) 0.0457(8) Uani 1 1 d . . .
H17A H 0.4927 0.7835 0.0583 0.069 Uiso 1 1 calc . . R
H17B H 0.5516 0.7096 0.0600 0.069 Uiso 1 1 calc . . R
H17C H 0.5649 0.7511 0.1795 0.069 Uiso 1 1 calc . . R
B1 B 0.3640(5) 0.61289(15) 0.8089(3) 0.0358(8) Uani 1 1 d . . .
F1 F 0.3788(7) 0.6757(2) 0.8585(4) 0.0276(11) Uiso 0.45 1 d A 1 .
F2 F 0.3408(9) 0.6173(2) 0.6891(4) 0.0359(11) Uiso 0.45 1 d A 1 .
F3 F 0.2203(7) 0.5766(2) 0.8605(5) 0.0404(11) Uiso 0.45 1 d A 1 .
F4 F 0.5333(8) 0.5879(3) 0.8400(5) 0.0636(16) Uiso 0.45 1 d A 1 .
F1A F 0.3202(6) 0.6714(2) 0.8636(4) 0.0291(11) Uiso 0.47 1 d A 2 .
F2A F 0.2695(7) 0.61727(19) 0.6946(4) 0.0421(13) Uiso 0.47 1 d A 2 .
F3A F 0.2921(8) 0.5647(2) 0.8730(4) 0.0466(12) Uiso 0.47 1 d A 2 .
F4A F 0.5507(6) 0.6002(2) 0.7961(5) 0.0536(13) Uiso 0.47 1 d A 2 .
F1B F 0.195(3) 0.5797(17) 0.796(4) 0.104(13) Uiso 0.08 1 d A 3 .
F2B F 0.438(4) 0.6112(10) 0.6938(14) 0.040(5) Uiso 0.08 1 d A 3 .
F3B F 0.369(4) 0.6624(10) 0.8961(19) 0.036 Uiso 0.08 1 d A 3 .
F4B F 0.427(4) 0.5602(10) 0.880(2) 0.063(7) Uiso 0.08 1 d A 3 .

loop_
_atom_site_aniso_label
_atom_site_aniso_U_11
_atom_site_aniso_U_22
_atom_site_aniso_U_33
_atom_site_aniso_U_23
_atom_site_aniso_U_13
_atom_site_aniso_U_12
O1 0.0520(13) 0.0243(9) 0.0320(11) -0.0001(8) 0.0025(9) -0.0020(9)
O2 0.0416(12) 0.0220(9) 0.0447(12) 0.0016(8) 0.0003(9) -0.0034(8)
N1 0.0352(13) 0.0279(12) 0.0273(11) 0.0011(9) 0.0022(10) 0.0003(10)
C1 0.0396(17) 0.0270(14) 0.0297(14) -0.0029(11) 0.0021(12) -0.0006(12)
C2 0.0400(16) 0.0277(14) 0.0260(13) -0.0024(11) -0.0021(12) 0.0002(12)
C3 0.0364(16) 0.0255(13) 0.0334(15) -0.0015(11) 0.0022(12) 0.0019(11)
C4 0.0509(19) 0.0268(14) 0.0305(15) -0.0045(11) 0.0063(13) 0.0004(13)
C5 0.0443(18) 0.0351(15) 0.0282(14) -0.0041(12) 0.0066(12) -0.0015(13)
C6 0.0479(19) 0.0268(14) 0.0333(15) -0.0045(11) 0.0043(13) 0.0002(12)
C7 0.0372(17) 0.0242(13) 0.0345(15) -0.0027(11) -0.0006(12) 0.0008(12)
C8 0.0328(16) 0.0262(13) 0.0323(14) -0.0008(11) -0.0013(11) 0.0025(11)
C9 0.0327(15) 0.0234(13) 0.0294(14) -0.0033(10) -0.0027(11) 0.0015(11)
C10 0.0287(15) 0.0264(13) 0.0297(14) 0.0007(11) -0.0002(11) 0.0031(11)
C11 0.0289(15) 0.0242(13) 0.0393(15) 0.0004(11) 0.0009(12) 0.0019(11)
C12 0.0382(17) 0.0253(14) 0.0388(16) -0.0078(12) 0.0021(13) 0.0026(12)
C13 0.0461(18) 0.0321(15) 0.0301(15) -0.0047(12) 0.0036(13) 0.0047(13)
C14 0.067(2) 0.0339(16) 0.0316(16) -0.0031(12) 0.0014(15) -0.0028(15)
C15 0.057(2) 0.0215(14) 0.061(2) -0.0010(14) -0.0074(17) -0.0033(14)
C16 0.0402(17) 0.0300(14) 0.0303(14) 0.0033(11) 0.0031(12) 0.0005(12)
C17 0.045(2) 0.0374(17) 0.055(2) 0.0140(15) -0.0007(15) -0.0047(14)
B1 0.050(2) 0.0252(16) 0.0324(17) -0.0017(13) 0.0018(15) -0.0001(14)

loop_
_atom_type_symbol
_atom_type_description
_atom_type_scat_dispersion_real
_atom_type_scat_dispersion_imag
_atom_type_scat_source
C C 0.0033 0.0016 'International Tables Vol C Tables 4.2.6.8 and 6.1.1.4'
H H 0.0000 0.0000 'International Tables Vol C Tables 4.2.6.8 and 6.1.1.4'
B B 0.0013 0.0007 'International Tables Vol C Tables 4.2.6.8 and 6.1.1.4'
N N 0.0061 0.0033 'International Tables Vol C Tables 4.2.6.8 and 6.1.1.4'
O O 0.0106 0.0060 'International Tables Vol C Tables 4.2.6.8 and 6.1.1.4'
F F 0.0171 0.0103 'International Tables Vol C Tables 4.2.6.8 and 6.1.1.4'

loop_
_geom_angle_atom_site_label_1
_geom_angle_atom_site_label_2
_geom_angle_atom_site_label_3
_geom_angle
C10 O1 C14 116.3(2)
C11 O2 C15 116.1(2)
C1 N1 C16 120.2(2)
C5 N1 C1 120.1(2)
C5 N1 C16 119.7(2)
N1 C1 H1 119.2
N1 C1 C2 121.5(2)
C2 C1 H1 119.2
C1 C2 H2 120.2
C1 C2 C3 119.5(3)
C3 C2 H2 120.2
C2 C3 C6 123.8(2)
C4 C3 C2 116.9(2)
C4 C3 C6 119.3(2)
C3 C4 H4 119.5
C5 C4 C3 121.1(3)
C5 C4 H4 119.5
N1 C5 C4 120.7(3)
N1 C5 H5 119.7
C4 C5 H5 119.7
C3 C6 H6 116.7
C7 C6 C3 126.5(3)
C7 C6 H6 116.7
C6 C7 H7 117.1
C6 C7 C8 125.7(2)
C8 C7 H7 117.1
C9 C8 C7 119.5(2)
C13 C8 C7 122.2(2)
C13 C8 C9 118.3(2)
C8 C9 H9 119.5
C10 C9 C8 121.1(2)
C10 C9 H9 119.5
O1 C10 C9 124.8(2)
O1 C10 C11 115.9(2)
C9 C10 C11 119.3(2)
O2 C11 C10 115.4(2)
O2 C11 C12 124.9(2)
C12 C11 C10 119.7(2)
C11 C12 H12 119.7
C11 C12 C13 120.6(2)
C13 C12 H12 119.7
C8 C13 H13 119.5
C12 C13 C8 121.1(3)
C12 C13 H13 119.5
O1 C14 H14A 109.5
O1 C14 H14B 109.5
O1 C14 H14C 109.5
H14A C14 H14B 109.5
H14A C14 H14C 109.5
H14B C14 H14C 109.5
O2 C15 H15A 109.5
O2 C15 H15B 109.5
O2 C15 H15C 109.5
H15A C15 H15B 109.5
H15A C15 H15C 109.5
H15B C15 H15C 109.5
N1 C16 H16A 109.4
N1 C16 H16B 109.4
N1 C16 C17 111.0(2)
H16A C16 H16B 108.0
C17 C16 H16A 109.4
C17 C16 H16B 109.4
C16 C17 H17A 109.5
C16 C17 H17B 109.5
C16 C17 H17C 109.5
H17A C17 H17B 109.5
H17A C17 H17C 109.5
H17B C17 H17C 109.5
F1 B1 F3 111.9(3)
F1 B1 F2A 108.7(3)
F2 B1 F1 109.5(3)
F2 B1 F3 111.4(4)
F2 B1 F4 111.2(4)
F4 B1 F1 100.8(4)
F4 B1 F3 111.6(4)
F1A B1 F2A 103.0(3)
F1A B1 F4A 116.3(4)
F3A B1 F1A 108.1(4)
F3A B1 F2A 109.6(4)
F3A B1 F4A 108.3(4)
F4A B1 F2A 111.3(4)
F4A B1 F1B 138.4(17)
F4A B1 F2B 60.1(11)
F4A B1 F3B 101.7(13)
F2B B1 F1B 104(2)
F2B B1 F3B 130.2(15)
F2B B1 F4B 111.5(15)
F3B B1 F1B 115(2)
F3B B1 F4B 99.8(15)

loop_
_geom_bond_atom_site_label_1
_geom_bond_atom_site_label_2
_geom_bond_distance
O1 C10 1.373(3)
O1 C14 1.441(3)
O2 C11 1.372(3)
O2 C15 1.445(3)
N1 C1 1.349(3)
N1 C5 1.348(3)
N1 C16 1.492(3)
C1 H1 0.9500
C1 C2 1.375(4)
C2 H2 0.9500
C2 C3 1.415(4)
C3 C4 1.396(4)
C3 C6 1.459(4)
C4 H4 0.9500
C4 C5 1.371(4)
C5 H5 0.9500
C6 H6 0.9500
C6 C7 1.332(4)
C7 H7 0.9500
C7 C8 1.467(4)
C8 C9 1.407(4)
C8 C13 1.397(4)
C9 H9 0.9500
C9 C10 1.393(4)
C10 C11 1.414(4)
C11 C12 1.382(4)
C12 H12 0.9500
C12 C13 1.386(4)
C13 H13 0.9500
C14 H14A 0.9800
C14 H14B 0.9800
C14 H14C 0.9800
C15 H15A 0.9800
C15 H15B 0.9800
C15 H15C 0.9800
C16 H16A 0.9900
C16 H16B 0.9900
C16 C17 1.498(4)
C17 H17A 0.9800
C17 H17B 0.9800
C17 H17C 0.9800
B1 F1 1.425(5)
B1 F2 1.359(5)
B1 F3 1.437(6)
B1 F4 1.385(7)
B1 F1A 1.407(5)
B1 F2A 1.448(6)
B1 F3A 1.354(5)
B1 F4A 1.410(6)
B1 F1B 1.427(15)
B1 F2B 1.423(14)
B1 F3B 1.425(14)
B1 F4B 1.428(14)
